data_1533744
loop_
_publ_author_name
'Berdonosov, P.S.'
'Charkin, D.O.'
'Dolgikh, V.A.'
'Smith, R.I.'
'Stefanovich, S.Yu.'
'Lightfoot, P.'

_publ_section_title
;
 Bi2-x Lnx W O6 : a novel layered structure type related to the
 Aurivillius phases
;
_journal_name_full 'Journal of Solid State Chemistry'
_journal_page_first 2632
_journal_page_last 2634
_journal_volume 177
_journal_year 2004
_chemical_formula_sum 'Bi0.7 O6 W Yb1.3'
_chemical_name_systematic 'Bi0.7 Yb1.3 (W O6)'
_space_group_IT_number 5
_symmetry_space_group_name_Hall 'A 2y'
_symmetry_space_group_name_H-M 'A 1 2 1'
_cell_angle_alpha 90
_cell_angle_beta 103.548
_cell_angle_gamma 90
_cell_formula_units_Z 4
_cell_length_a 8.107
_cell_length_b 3.7048
_cell_length_c 15.8379
_cell_volume 462.452
_citation_journal_id_ASTM JSSCBI
_cod_data_source_file Berdonosov_JSSCBI_2004_1797.cif
_cod_data_source_block Bi0.7O6W1Yb1.3
_cod_original_cell_volume 462.4519
_cod_original_sg_symbol_Hall 'C 2y (z,y,-x)'
_cod_original_formula_sum 'Bi0.7 O6 W1 Yb1.3'
_cod_database_code 1533744

loop_
_symmetry_equiv_pos_as_xyz
x,y,z
-x,y,-z
x,y+1/2,z+1/2
-x,y+1/2,-z+1/2

loop_
_atom_site_label
_atom_site_type_symbol
_atom_site_fract_x
_atom_site_fract_y
_atom_site_fract_z
_atom_site_occupancy
_atom_site_U_iso_or_equiv
O4 O-2 0.5265 0.422 0.5804 1 0.0
Yb2 Yb+3 0.4028 -0.0106 0.3201 0.74 0.0
O2 O-2 0.3646 0.479 0.2341 1 0.0
O7 O-2 0.2934 0.002 0.4504 0.44 0.0
Yb1 Yb+3 0.9167 0 0.3289 0.56 0.0
Bi1 Bi+3 0.9167 0 0.3289 0.44 0.0
Bi2 Bi+3 0.4028 -0.0106 0.3201 0.26 0.0
O3 O-2 0.3276 0.026 0.5354 0.56 0.0
O1 O-2 0.1228 -0.02 0.2514 1 0.0
O6 O-2 0.144 0.629 0.4079 1 0.0
W1 W+6 0.2972 0.498 0.4991 1 0.0
O5 O-2 0.1859 0.376 0.5759 1 0.0
